data_7201110
loop_
_publ_author_name
'Alvarado, Luigi'
'Brewer, Cynthia'
'Brewer, Greg'
'Butcher, Ray J.'
'Straka, Alison'
'Viragh, Carol'

_publ_section_title
;
 Supramolecular assemblies prepared from an iron(II) tripodal complex,
 tetrafluoroborate, and alkali metal cations. The effect of cation size
 on coordination number, anion disorder and hydrogen bonding
;
_journal_issue 11
_journal_name_full CrystEngComm
_journal_page_first 2297
_journal_paper_doi 10.1039/b905061b
_journal_volume 11
_journal_year 2009
_chemical_formula_sum 'C18 H24 B2 F8 Fe N10'
_chemical_formula_weight 609.94
_chemical_name_systematic
;
?
;
_space_group_IT_number 14
_symmetry_cell_setting monoclinic
_symmetry_space_group_name_Hall '-P 2yn'
_symmetry_space_group_name_H-M 'P 1 21/n 1'
_atom_sites_solution_hydrogens geom
_atom_sites_solution_primary direct
_atom_sites_solution_secondary difmap
_audit_creation_method SHELXL-97
_cell_angle_alpha 90.00
_cell_angle_beta 111.268(6)
_cell_angle_gamma 90.00
_cell_formula_units_Z 4
_cell_length_a 9.8471(6)
_cell_length_b 22.6507(11)
_cell_length_c 12.5484(6)
_cell_measurement_reflns_used 3795
_cell_measurement_temperature 295(2)
_cell_measurement_theta_max 32.3969
_cell_measurement_theta_min 4.5041
_cell_volume 2608.2(3)
_computing_cell_refinement
;
CrysAlis RED, Oxford Diffraction Ltd.,
Version 1.171.32.5 (release 08-05-2007 CrysAlis171 .NET)
(compiled May 8 2007,13:10:02)
;
_computing_data_collection
;
CrysAlis CCD, Oxford Diffraction Ltd.,
Version 1.171.32.5 (release 08-05-2007 CrysAlis171 .NET)
(compiled May 8 2007,13:10:02)
;
_computing_data_reduction
;
CrysAlis RED, Oxford Diffraction Ltd.,
Version 1.171.32.5 (release 08-05-2007 CrysAlis171 .NET)
(compiled May 8 2007,13:10:02)
;
_computing_molecular_graphics SHELXTL
_computing_publication_material SHELXTL
_computing_structure_refinement 'SHELXL-97 (Sheldrick, 1997)'
_computing_structure_solution 'SHELXS-97 (Sheldrick, 1990)'
_diffrn_ambient_temperature 295(2)
_diffrn_detector_area_resol_mean 10.5081
_diffrn_measured_fraction_theta_full 0.993
_diffrn_measured_fraction_theta_max 0.900
_diffrn_measurement_device_type 'Oxford Diffraction Gemini R'
_diffrn_measurement_method '\w scans'
_diffrn_radiation_monochromator graphite
_diffrn_radiation_source 'fine-focus sealed tube'
_diffrn_radiation_type MoK\a
_diffrn_radiation_wavelength 0.71073
_diffrn_reflns_av_R_equivalents 0.0478
_diffrn_reflns_av_sigmaI/netI 0.2071
_diffrn_reflns_limit_h_max 14
_diffrn_reflns_limit_h_min -14
_diffrn_reflns_limit_k_max 33
_diffrn_reflns_limit_k_min -22
_diffrn_reflns_limit_l_max 18
_diffrn_reflns_limit_l_min -13
_diffrn_reflns_number 20100
_diffrn_reflns_theta_full 25.00
_diffrn_reflns_theta_max 32.46
_diffrn_reflns_theta_min 4.52
_diffrn_standards_decay_% <2%
_diffrn_standards_interval_count 50
_diffrn_standards_number 2
_exptl_absorpt_coefficient_mu 0.665
_exptl_absorpt_correction_T_max 1.00000
_exptl_absorpt_correction_T_min 0.88107
_exptl_absorpt_correction_type multi-scan
_exptl_absorpt_process_details
;
CrysAlis RED, Oxford Diffraction Ltd.,
Version 1.171.32.5 (release 08-05-2007 CrysAlis171 .NET)
(compiled May 8 2007,13:10:02)
Empirical absorption correction using spherical harmonics,
implemented in SCALE3 ABSPACK scaling algorithm.
;
_exptl_crystal_colour 'dark red'
_exptl_crystal_density_diffrn 1.553
_exptl_crystal_density_method 'not measured'
_exptl_crystal_description plate
_exptl_crystal_F_000 1240
_exptl_crystal_size_max 0.51
_exptl_crystal_size_mid 0.36
_exptl_crystal_size_min 0.17
_refine_diff_density_max 0.344
_refine_diff_density_min -0.303
_refine_diff_density_rms 0.046
_refine_ls_extinction_method none
_refine_ls_goodness_of_fit_ref 0.796
_refine_ls_hydrogen_treatment constr
_refine_ls_matrix_type full
_refine_ls_number_parameters 381
_refine_ls_number_reflns 8460
_refine_ls_number_restraints 30
_refine_ls_restrained_S_all 0.808
_refine_ls_R_factor_all 0.1763
_refine_ls_R_factor_gt 0.0453
_refine_ls_shift/su_max 0.001
_refine_ls_shift/su_mean 0.000
_refine_ls_structure_factor_coef Fsqd
_refine_ls_weighting_details 'calc w=1/[\s^2^(Fo^2^)+(0.0588P)^2^] where P=(Fo^2^+2Fc^2^)/3'
_refine_ls_weighting_scheme calc
_refine_ls_wR_factor_gt 0.1056
_refine_ls_wR_factor_ref 0.1283
_reflns_number_gt 2737
_reflns_number_total 8460
_reflns_threshold_expression I>2\s(I)
_cod_data_source_file b905061b.txt
_cod_data_source_block ams21aa
_cod_original_cell_volume 2608.2(2)
_cod_database_code 7201110

loop_
_symmetry_equiv_pos_as_xyz
'x, y, z'
'-x+1/2, y+1/2, -z+1/2'
'-x, -y, -z'
'x-1/2, -y-1/2, z-1/2'

loop_
_atom_site_label
_atom_site_type_symbol
_atom_site_fract_x
_atom_site_fract_y
_atom_site_fract_z
_atom_site_U_iso_or_equiv
_atom_site_adp_type
_atom_site_occupancy
_atom_site_symmetry_multiplicity
_atom_site_calc_flag
_atom_site_refinement_flags
_atom_site_disorder_assembly
_atom_site_disorder_group
Fe Fe 0.64922(3) 0.646181(14) 0.19295(2) 0.04848(10) Uani 1 1 d . . .
F12 F 0.73382(17) 0.60739(7) 0.76341(16) 0.1254(7) Uani 1 1 d D . .
F11 F 0.7742(2) 0.51590(7) 0.71677(13) 0.1230(7) Uani 1 1 d D . .
F13 F 0.8754(3) 0.54416(10) 0.89541(12) 0.1626(10) Uani 1 1 d D . .
F14 F 0.94793(17) 0.58335(10) 0.7661(2) 0.1723(10) Uani 1 1 d D . .
F21 F 0.7868(2) 0.43742(6) 0.48549(13) 0.1116(6) Uani 1 1 d D A .
F22A F 0.7311(3) 0.34661(10) 0.4403(3) 0.1494(16) Uani 0.677(3) 1 d PD A 1
F23A F 0.6991(4) 0.4102(2) 0.30366(19) 0.198(2) Uani 0.677(3) 1 d PD A 1
F24A F 0.92888(18) 0.3860(2) 0.4260(3) 0.1778(19) Uani 0.677(3) 1 d PD A 1
F22B F 0.8441(7) 0.34207(13) 0.4513(5) 0.147(4) Uani 0.323(3) 1 d PD A 2
F23B F 0.8384(4) 0.4147(3) 0.3298(3) 0.150(3) Uani 0.323(3) 1 d PD A 2
F24B F 0.6566(3) 0.3770(3) 0.3366(5) 0.169(4) Uani 0.323(3) 1 d PD A 2
N N 0.9437(2) 0.66984(9) 0.18714(16) 0.0665(6) Uani 1 1 d . . .
N1A N 0.66124(19) 0.65181(8) 0.02353(14) 0.0524(5) Uani 1 1 d . . .
N2A N 0.48656(19) 0.58318(8) 0.09252(14) 0.0529(5) Uani 1 1 d . . .
N3A N 0.3396(2) 0.56239(9) -0.08170(16) 0.0723(7) Uani 1 1 d . . .
H3AB H 0.3051 0.5599 -0.1551 0.087 Uiso 1 1 calc R . .
N1B N 0.7496(2) 0.72856(9) 0.26915(15) 0.0580(5) Uani 1 1 d . . .
N2B N 0.4676(2) 0.71008(8) 0.14608(15) 0.0562(5) Uani 1 1 d . . .
N3B N 0.4025(3) 0.80046(9) 0.1685(2) 0.0826(7) Uani 1 1 d . . .
H3BB H 0.4083 0.8367 0.1899 0.099 Uiso 1 1 calc R . .
N1C N 0.8183(2) 0.58346(9) 0.28151(18) 0.0666(6) Uani 1 1 d . . .
N2C N 0.5980(2) 0.62060(9) 0.34193(15) 0.0606(5) Uani 1 1 d . . .
N3C N 0.6559(3) 0.56286(11) 0.4911(2) 0.0970(8) Uani 1 1 d . . .
H3CB H 0.7022 0.5374 0.5422 0.116 Uiso 1 1 calc R . .
C1A C 0.9185(3) 0.66867(14) 0.0658(2) 0.0751(8) Uani 1 1 d . . .
H1AA H 0.9345 0.6290 0.0439 0.090 Uiso 1 1 calc R . .
H1AB H 0.9877 0.6946 0.0506 0.090 Uiso 1 1 calc R . .
C2A C 0.7653(3) 0.68798(12) -0.0051(2) 0.0688(7) Uani 1 1 d . . .
H2AA H 0.7522 0.7292 0.0099 0.083 Uiso 1 1 calc R . .
H2AB H 0.7490 0.6838 -0.0858 0.083 Uiso 1 1 calc R . .
C3A C 0.5652(3) 0.62136(11) -0.05397(18) 0.0568(7) Uani 1 1 d . . .
H3AA H 0.5608 0.6208 -0.1293 0.068 Uiso 1 1 calc R . .
C4A C 0.4647(2) 0.58816(10) -0.01770(19) 0.0531(6) Uani 1 1 d . . .
C5A C 0.2771(3) 0.54087(12) -0.0095(2) 0.0788(8) Uani 1 1 d . . .
H5AA H 0.1880 0.5215 -0.0299 0.095 Uiso 1 1 calc R . .
C6A C 0.3694(3) 0.55306(10) 0.0977(2) 0.0664(7) Uani 1 1 d . . .
H6AA H 0.3553 0.5425 0.1645 0.080 Uiso 1 1 calc R . .
C1B C 0.9784(3) 0.72768(13) 0.2399(2) 0.0737(8) Uani 1 1 d . . .
H1BA H 0.9446 0.7580 0.1816 0.088 Uiso 1 1 calc R . .
H1BB H 1.0832 0.7316 0.2770 0.088 Uiso 1 1 calc R . .
C2B C 0.9070(3) 0.73597(13) 0.3272(2) 0.0808(9) Uani 1 1 d . . .
H2BA H 0.9441 0.7071 0.3879 0.097 Uiso 1 1 calc R . .
H2BB H 0.9282 0.7751 0.3607 0.097 Uiso 1 1 calc R . .
C3B C 0.6661(3) 0.77194(11) 0.2570(2) 0.0656(7) Uani 1 1 d . . .
H3BA H 0.7009 0.8086 0.2884 0.079 Uiso 1 1 calc R . .
C4B C 0.5141(3) 0.76232(11) 0.1922(2) 0.0626(7) Uani 1 1 d . . .
C5B C 0.2810(3) 0.77195(14) 0.1055(3) 0.0885(9) Uani 1 1 d . . .
H5BA H 0.1871 0.7874 0.0769 0.106 Uiso 1 1 calc R . .
C6B C 0.3214(3) 0.71597(12) 0.0916(2) 0.0713(8) Uani 1 1 d . . .
H6BA H 0.2586 0.6863 0.0510 0.086 Uiso 1 1 calc R . .
C1C C 1.0319(3) 0.62226(13) 0.2532(2) 0.0815(9) Uani 1 1 d . . .
H1CA H 1.0778 0.6346 0.3322 0.098 Uiso 1 1 calc R . .
H1CB H 1.1082 0.6130 0.2241 0.098 Uiso 1 1 calc R . .
C2C C 0.9405(3) 0.56748(13) 0.2476(3) 0.0861(9) Uani 1 1 d . . .
H2CA H 0.9045 0.5518 0.1704 0.103 Uiso 1 1 calc R . .
H2CB H 0.9993 0.5374 0.2985 0.103 Uiso 1 1 calc R . .
C3C C 0.8099(3) 0.56149(13) 0.3710(3) 0.0778(9) Uani 1 1 d . . .
H3CA H 0.8782 0.5343 0.4147 0.093 Uiso 1 1 calc R . .
C4C C 0.6918(3) 0.57994(12) 0.4026(2) 0.0689(8) Uani 1 1 d . . .
C5C C 0.4994(3) 0.62820(13) 0.3937(2) 0.0780(8) Uani 1 1 d . . .
H5CA H 0.4202 0.6538 0.3696 0.094 Uiso 1 1 calc R . .
C6C C 0.5359(4) 0.59206(16) 0.4864(3) 0.0948(10) Uani 1 1 d . . .
H6CA H 0.4868 0.5884 0.5368 0.114 Uiso 1 1 calc R . .
B1 B 0.83078(18) 0.56255(7) 0.78588(13) 0.0886(11) Uani 1 1 d D . .
B2 B 0.78759(18) 0.39519(8) 0.40997(14) 0.0890(11) Uani 1 1 d D . .

loop_
_atom_site_aniso_label
_atom_site_aniso_U_11
_atom_site_aniso_U_22
_atom_site_aniso_U_33
_atom_site_aniso_U_23
_atom_site_aniso_U_13
_atom_site_aniso_U_12
Fe 0.04803(18) 0.04676(19) 0.04304(16) -0.00215(16) 0.00741(13) 0.00359(16)
F12 0.1339(15) 0.1162(15) 0.1416(15) -0.0211(13) 0.0683(13) 0.0254(13)
F11 0.1838(19) 0.0863(12) 0.0921(11) -0.0060(10) 0.0418(12) 0.0086(13)
F13 0.212(2) 0.1657(19) 0.0829(12) 0.0252(13) 0.0211(13) -0.0727(17)
F14 0.1457(16) 0.1296(17) 0.286(3) 0.0878(18) 0.1310(18) 0.0248(14)
F21 0.1582(16) 0.0851(12) 0.0942(11) -0.0100(10) 0.0488(11) 0.0106(12)
F22A 0.183(4) 0.077(2) 0.182(3) -0.002(2) 0.058(3) -0.002(2)
F23A 0.232(5) 0.233(5) 0.0601(18) 0.050(2) -0.028(2) -0.014(4)
F24A 0.102(2) 0.279(5) 0.155(3) -0.066(4) 0.049(2) 0.024(3)
F22B 0.242(9) 0.097(5) 0.058(3) -0.002(3) 0.001(5) 0.106(5)
F23B 0.182(7) 0.200(8) 0.086(4) -0.028(5) 0.071(5) -0.040(6)
F24B 0.162(7) 0.205(9) 0.080(5) -0.020(5) -0.026(5) 0.063(7)
N 0.0619(12) 0.0659(13) 0.0598(12) -0.0120(11) 0.0079(10) 0.0079(11)
N1A 0.0482(10) 0.0557(12) 0.0490(10) -0.0017(10) 0.0125(9) 0.0065(9)
N2A 0.0558(11) 0.0479(11) 0.0471(10) -0.0039(9) 0.0093(9) -0.0022(9)
N3A 0.0719(14) 0.0745(15) 0.0542(11) -0.0205(11) 0.0033(11) -0.0178(12)
N1B 0.0591(11) 0.0560(12) 0.0582(11) -0.0075(10) 0.0203(9) -0.0040(10)
N2B 0.0553(11) 0.0497(11) 0.0617(11) 0.0009(10) 0.0191(9) 0.0058(10)
N3B 0.0893(15) 0.0537(14) 0.1139(18) 0.0064(13) 0.0476(14) 0.0208(13)
N1C 0.0582(12) 0.0551(13) 0.0758(14) -0.0074(12) 0.0116(11) 0.0004(11)
N2C 0.0605(12) 0.0617(13) 0.0520(11) -0.0084(10) 0.0114(10) -0.0059(11)
N3C 0.1053(19) 0.0998(19) 0.0754(15) 0.0295(15) 0.0203(14) -0.0163(16)
C1A 0.0576(15) 0.101(2) 0.0717(16) -0.0182(16) 0.0288(13) -0.0039(15)
C2A 0.0622(15) 0.0808(19) 0.0606(14) 0.0083(14) 0.0191(12) -0.0121(14)
C3A 0.0654(15) 0.0594(15) 0.0419(12) -0.0025(12) 0.0148(11) 0.0158(13)
C4A 0.0568(13) 0.0485(14) 0.0486(13) -0.0076(12) 0.0128(11) 0.0031(12)
C5A 0.0713(17) 0.0775(19) 0.0806(18) -0.0137(16) 0.0192(15) -0.0294(15)
C6A 0.0734(16) 0.0537(15) 0.0684(15) -0.0048(13) 0.0213(14) -0.0110(14)
C1B 0.0558(14) 0.082(2) 0.0808(17) -0.0151(16) 0.0220(13) -0.0174(14)
C2B 0.0661(16) 0.087(2) 0.0789(17) -0.0310(16) 0.0141(14) -0.0198(16)
C3B 0.0829(17) 0.0501(15) 0.0680(15) -0.0146(13) 0.0323(13) -0.0127(14)
C4B 0.0702(16) 0.0533(15) 0.0704(16) 0.0055(14) 0.0328(13) 0.0107(14)
C5B 0.0678(17) 0.086(2) 0.113(2) 0.0154(19) 0.0344(16) 0.0360(17)
C6B 0.0590(15) 0.0748(18) 0.0770(16) 0.0135(16) 0.0209(13) 0.0118(14)
C1C 0.0513(15) 0.097(2) 0.0841(18) -0.0052(17) 0.0097(14) 0.0002(16)
C2C 0.0701(17) 0.074(2) 0.109(2) -0.0089(18) 0.0264(16) 0.0225(16)
C3C 0.0611(16) 0.0668(18) 0.0854(19) 0.0100(17) 0.0026(15) 0.0047(14)
C4C 0.0740(17) 0.0653(17) 0.0518(14) 0.0113(14) 0.0041(13) -0.0127(15)
C5C 0.0722(17) 0.091(2) 0.0703(17) -0.0134(16) 0.0251(15) -0.0128(16)
C6C 0.096(2) 0.123(3) 0.0705(18) 0.002(2) 0.0361(17) -0.024(2)
B1 0.114(3) 0.071(2) 0.097(3) 0.005(2) 0.057(2) -0.004(2)
B2 0.101(3) 0.087(3) 0.090(3) -0.023(2) 0.047(2) -0.018(2)

loop_
_atom_type_symbol
_atom_type_description
_atom_type_scat_dispersion_real
_atom_type_scat_dispersion_imag
_atom_type_scat_source
C C 0.0033 0.0016 'International Tables Vol C Tables 4.2.6.8 and 6.1.1.4'
H H 0.0000 0.0000 'International Tables Vol C Tables 4.2.6.8 and 6.1.1.4'
B B 0.0013 0.0007 'International Tables Vol C Tables 4.2.6.8 and 6.1.1.4'
N N 0.0061 0.0033 'International Tables Vol C Tables 4.2.6.8 and 6.1.1.4'
F F 0.0171 0.0103 'International Tables Vol C Tables 4.2.6.8 and 6.1.1.4'
Fe Fe 0.3463 0.8444 'International Tables Vol C Tables 4.2.6.8 and 6.1.1.4'

loop_
_geom_angle_atom_site_label_1
_geom_angle_atom_site_label_2
_geom_angle_atom_site_label_3
_geom_angle
_geom_angle_site_symmetry_1
_geom_angle_site_symmetry_3
_geom_angle_publ_flag
N1C Fe N1B 101.30(7) . . ?
N1C Fe N2A 97.73(7) . . ?
N1B Fe N2A 160.76(7) . . ?
N1C Fe N1A 103.65(8) . . ?
N1B Fe N1A 101.72(7) . . ?
N2A Fe N1A 76.22(7) . . ?
N1C Fe N2C 76.10(9) . . ?
N1B Fe N2C 93.49(7) . . ?
N2A Fe N2C 88.38(7) . . ?
N1A Fe N2C 164.46(7) . . ?
N1C Fe N2B 164.79(8) . . ?
N1B Fe N2B 75.46(7) . . ?
N2A Fe N2B 85.44(7) . . ?
N1A Fe N2B 91.56(7) . . ?
N2C Fe N2B 89.17(8) . . ?
N1C Fe N 63.63(7) . . ?
N1B Fe N 64.06(7) . . ?
N2A Fe N 128.58(7) . . ?
N1A Fe N 64.31(6) . . ?
N2C Fe N 126.76(6) . . ?
N2B Fe N 125.30(7) . . ?
C1C N C1A 115.3(2) . . ?
C1C N C1B 114.77(19) . . ?
C1A N C1B 114.7(2) . . ?
C1C N Fe 103.88(16) . . ?
C1A N Fe 103.02(13) . . ?
C1B N Fe 102.81(15) . . ?
C3A N1A C2A 120.4(2) . . ?
C3A N1A Fe 115.00(16) . . ?
C2A N1A Fe 124.56(14) . . ?
C4A N2A C6A 105.80(19) . . ?
C4A N2A Fe 110.86(16) . . ?
C6A N2A Fe 139.47(16) . . ?
C4A N3A C5A 107.4(2) . . ?
C4A N3A H3AB 126.3 . . ?
C5A N3A H3AB 126.3 . . ?
C3B N1B C2B 120.0(2) . . ?
C3B N1B Fe 116.55(16) . . ?
C2B N1B Fe 123.39(16) . . ?
C4B N2B C6B 105.5(2) . . ?
C4B N2B Fe 110.54(15) . . ?
C6B N2B Fe 143.80(17) . . ?
C5B N3B C4B 107.8(2) . . ?
C5B N3B H3BB 126.1 . . ?
C4B N3B H3BB 126.1 . . ?
C3C N1C C2C 119.3(2) . . ?
C3C N1C Fe 115.5(2) . . ?
C2C N1C Fe 125.09(18) . . ?
C4C N2C C5C 106.4(2) . . ?
C4C N2C Fe 110.19(18) . . ?
C5C N2C Fe 143.25(18) . . ?
C6C N3C C4C 108.4(3) . . ?
C6C N3C H3CB 125.8 . . ?
C4C N3C H3CB 125.8 . . ?
N C1A C2A 111.5(2) . . ?
N C1A H1AA 109.3 . . ?
C2A C1A H1AA 109.3 . . ?
N C1A H1AB 109.3 . . ?
C2A C1A H1AB 109.3 . . ?
H1AA C1A H1AB 108.0 . . ?
N1A C2A C1A 109.5(2) . . ?
N1A C2A H2AA 109.8 . . ?
C1A C2A H2AA 109.8 . . ?
N1A C2A H2AB 109.8 . . ?
C1A C2A H2AB 109.8 . . ?
H2AA C2A H2AB 108.2 . . ?
N1A C3A C4A 116.2(2) . . ?
N1A C3A H3AA 121.9 . . ?
C4A C3A H3AA 121.9 . . ?
N2A C4A N3A 110.8(2) . . ?
N2A C4A C3A 120.22(19) . . ?
N3A C4A C3A 128.8(2) . . ?
C6A C5A N3A 106.6(2) . . ?
C6A C5A H5AA 126.7 . . ?
N3A C5A H5AA 126.7 . . ?
C5A C6A N2A 109.3(2) . . ?
C5A C6A H6AA 125.3 . . ?
N2A C6A H6AA 125.3 . . ?
N C1B C2B 110.3(2) . . ?
N C1B H1BA 109.6 . . ?
C2B C1B H1BA 109.6 . . ?
N C1B H1BB 109.6 . . ?
C2B C1B H1BB 109.6 . . ?
H1BA C1B H1BB 108.1 . . ?
N1B C2B C1B 108.2(2) . . ?
N1B C2B H2BA 110.1 . . ?
C1B C2B H2BA 110.1 . . ?
N1B C2B H2BB 110.1 . . ?
C1B C2B H2BB 110.1 . . ?
H2BA C2B H2BB 108.4 . . ?
N1B C3B C4B 116.9(2) . . ?
N1B C3B H3BA 121.6 . . ?
C4B C3B H3BA 121.6 . . ?
N2B C4B N3B 110.6(2) . . ?
N2B C4B C3B 120.5(2) . . ?
N3B C4B C3B 128.9(2) . . ?
N3B C5B C6B 106.6(2) . . ?
N3B C5B H5BA 126.7 . . ?
C6B C5B H5BA 126.7 . . ?
N2B C6B C5B 109.5(2) . . ?
N2B C6B H6BA 125.3 . . ?
C5B C6B H6BA 125.3 . . ?
N C1C C2C 111.1(2) . . ?
N C1C H1CA 109.4 . . ?
C2C C1C H1CA 109.4 . . ?
N C1C H1CB 109.4 . . ?
C2C C1C H1CB 109.4 . . ?
H1CA C1C H1CB 108.0 . . ?
N1C C2C C1C 108.7(2) . . ?
N1C C2C H2CA 109.9 . . ?
C1C C2C H2CA 109.9 . . ?
N1C C2C H2CB 109.9 . . ?
C1C C2C H2CB 109.9 . . ?
H2CA C2C H2CB 108.3 . . ?
N1C C3C C4C 117.3(2) . . ?
N1C C3C H3CA 121.4 . . ?
C4C C3C H3CA 121.4 . . ?
N2C C4C N3C 109.7(3) . . ?
N2C C4C C3C 120.8(3) . . ?
N3C C4C C3C 129.5(3) . . ?
C6C C5C N2C 108.6(3) . . ?
C6C C5C H5CA 125.7 . . ?
N2C C5C H5CA 125.7 . . ?
N3C C6C C5C 106.9(3) . . ?
N3C C6C H6CA 126.5 . . ?
C5C C6C H6CA 126.5 . . ?
F13 B1 F14 108.09(19) . . ?
F13 B1 F12 112.91(19) . . ?
F14 B1 F12 106.58(15) . . ?
F13 B1 F11 108.58(15) . . ?
F14 B1 F11 109.63(18) . . ?
F12 B1 F11 110.96(15) . . ?
F23A B2 F24A 116.7(3) . . ?
F23A B2 F22B 129.5(3) . . ?
F24A B2 F22B 62.9(3) . . ?
F23A B2 F22A 107.5(3) . . ?
F24A B2 F22A 109.9(3) . . ?
F22B B2 F22A 47.0(3) . . ?
F23A B2 F21 110.5(2) . . ?
F24A B2 F21 105.9(2) . . ?
F22B B2 F21 118.0(3) . . ?
F22A B2 F21 105.8(2) . . ?
F23A B2 F24B 44.4(4) . . ?
F24A B2 F24B 137.3(3) . . ?
F22B B2 F24B 98.6(4) . . ?
F22A B2 F24B 63.4(4) . . ?
F21 B2 F24B 116.6(3) . . ?
F23A B2 F23B 57.3(2) . . ?
F24A B2 F23B 61.4(3) . . ?
F22B B2 F23B 111.5(4) . . ?
F22A B2 F23B 141.2(3) . . ?
F21 B2 F23B 112.9(3) . . ?
F24B B2 F23B 96.5(4) . . ?

loop_
_geom_bond_atom_site_label_1
_geom_bond_atom_site_label_2
_geom_bond_distance
_geom_bond_site_symmetry_2
_geom_bond_publ_flag
Fe N1C 2.164(2) . ?
Fe N1B 2.1652(19) . ?
Fe N2A 2.1738(17) . ?
Fe N1A 2.1755(18) . ?
Fe N2C 2.184(2) . ?
Fe N2B 2.2084(18) . ?
Fe N 2.976(2) . ?
F12 B1 1.3518(10) . ?
F11 B1 1.3521(10) . ?
F13 B1 1.3481(10) . ?
F14 B1 1.3497(10) . ?
F21 B2 1.3486(8) . ?
F22A B2 1.3480(11) . ?
F23A B2 1.3461(11) . ?
F24A B2 1.3477(11) . ?
F22B B2 1.3478(11) . ?
F23B B2 1.3497(11) . ?
F24B B2 1.3490(11) . ?
N C1C 1.442(3) . ?
N C1A 1.451(3) . ?
N C1B 1.452(3) . ?
N1A C3A 1.284(3) . ?
N1A C2A 1.455(3) . ?
N2A C4A 1.325(3) . ?
N2A C6A 1.362(3) . ?
N3A C4A 1.336(3) . ?
N3A C5A 1.357(3) . ?
N3A H3AB 0.8600 . ?
N1B C3B 1.255(3) . ?
N1B C2B 1.463(3) . ?
N2B C4B 1.324(3) . ?
N2B C6B 1.358(3) . ?
N3B C5B 1.337(3) . ?
N3B C4B 1.343(3) . ?
N3B H3BB 0.8600 . ?
N1C C3C 1.258(3) . ?
N1C C2C 1.460(3) . ?
N2C C4C 1.331(3) . ?
N2C C5C 1.361(3) . ?
N3C C6C 1.337(4) . ?
N3C C4C 1.338(4) . ?
N3C H3CB 0.8600 . ?
C1A C2A 1.512(3) . ?
C1A H1AA 0.9700 . ?
C1A H1AB 0.9700 . ?
C2A H2AA 0.9700 . ?
C2A H2AB 0.9700 . ?
C3A C4A 1.442(3) . ?
C3A H3AA 0.9300 . ?
C5A C6A 1.351(3) . ?
C5A H5AA 0.9300 . ?
C6A H6AA 0.9300 . ?
C1B C2B 1.513(4) . ?
C1B H1BA 0.9700 . ?
C1B H1BB 0.9700 . ?
C2B H2BA 0.9700 . ?
C2B H2BB 0.9700 . ?
C3B C4B 1.437(3) . ?
C3B H3BA 0.9300 . ?
C5B C6B 1.359(4) . ?
C5B H5BA 0.9300 . ?
C6B H6BA 0.9300 . ?
C1C C2C 1.519(4) . ?
C1C H1CA 0.9700 . ?
C1C H1CB 0.9700 . ?
C2C H2CA 0.9700 . ?
C2C H2CB 0.9700 . ?
C3C C4C 1.420(4) . ?
C3C H3CA 0.9300 . ?
C5C C6C 1.360(4) . ?
C5C H5CA 0.9300 . ?
C6C H6CA 0.9300 . ?

loop_
_geom_hbond_atom_site_label_D
_geom_hbond_atom_site_label_H
_geom_hbond_atom_site_label_A
_geom_hbond_distance_DH
_geom_hbond_distance_HA
_geom_hbond_distance_DA
_geom_hbond_angle_DHA
_geom_hbond_site_symmetry_A
N3A H3AB F23A 0.86 1.97 2.742(4) 148.8 3_665
N3A H3AB F23B 0.86 2.21 3.013(4) 155.1 3_665
N3B H3BB F14 0.86 2.02 2.869(3) 169.9 4_575
N3B H3BB F12 0.86 2.56 3.158(3) 127.5 4_575
N3C H3CB F11 0.86 2.10 2.849(3) 145.2 .
N3C H3CB F21 0.86 2.60 3.131(3) 121.0 .

loop_
_geom_torsion_atom_site_label_1
_geom_torsion_atom_site_label_2
_geom_torsion_atom_site_label_3
_geom_torsion_atom_site_label_4
_geom_torsion
_geom_torsion_site_symmetry_1
_geom_torsion_site_symmetry_2
_geom_torsion_site_symmetry_3
_geom_torsion_site_symmetry_4
_geom_torsion_publ_flag
N1C Fe N C1C -0.83(15) . . . . ?
N1B Fe N C1C 118.15(16) . . . . ?
N2A Fe N C1C -79.09(16) . . . . ?
N1A Fe N C1C -122.88(17) . . . . ?
N2C Fe N C1C 44.34(18) . . . . ?
N2B Fe N C1C 164.79(15) . . . . ?
N1C Fe N C1A 119.78(18) . . . . ?
N1B Fe N C1A -121.24(17) . . . . ?
N2A Fe N C1A 41.52(18) . . . . ?
N1A Fe N C1A -2.26(16) . . . . ?
N2C Fe N C1A 164.95(16) . . . . ?
N2B Fe N C1A -74.60(17) . . . . ?
N1C Fe N C1B -120.75(16) . . . . ?
N1B Fe N C1B -1.78(14) . . . . ?
N2A Fe N C1B 160.99(14) . . . . ?
N1A Fe N C1B 117.20(16) . . . . ?
N2C Fe N C1B -75.59(17) . . . . ?
N2B Fe N C1B 44.87(16) . . . . ?
N1C Fe N1A C3A 100.11(16) . . . . ?
N1B Fe N1A C3A -155.04(15) . . . . ?
N2A Fe N1A C3A 5.35(15) . . . . ?
N2C Fe N1A C3A 13.0(3) . . . . ?
N2B Fe N1A C3A -79.57(16) . . . . ?
N Fe N1A C3A 151.50(17) . . . . ?
N1C Fe N1A C2A -81.61(18) . . . . ?
N1B Fe N1A C2A 23.24(18) . . . . ?
N2A Fe N1A C2A -176.37(18) . . . . ?
N2C Fe N1A C2A -168.8(2) . . . . ?
N2B Fe N1A C2A 98.71(17) . . . . ?
N Fe N1A C2A -30.21(16) . . . . ?
N1C Fe N2A C4A -112.04(16) . . . . ?
N1B Fe N2A C4A 76.3(3) . . . . ?
N1A Fe N2A C4A -9.81(15) . . . . ?
N2C Fe N2A C4A 172.22(16) . . . . ?
N2B Fe N2A C4A 82.92(16) . . . . ?
N Fe N2A C4A -49.76(17) . . . . ?
N1C Fe N2A C6A 94.6(2) . . . . ?
N1B Fe N2A C6A -77.1(3) . . . . ?
N1A Fe N2A C6A -163.2(2) . . . . ?
N2C Fe N2A C6A 18.8(2) . . . . ?
N2B Fe N2A C6A -70.5(2) . . . . ?
N Fe N2A C6A 156.9(2) . . . . ?
N1C Fe N1B C3B -162.65(19) . . . . ?
N2A Fe N1B C3B 9.0(4) . . . . ?
N1A Fe N1B C3B 90.66(19) . . . . ?
N2C Fe N1B C3B -86.1(2) . . . . ?
N2B Fe N1B C3B 2.10(19) . . . . ?
N Fe N1B C3B 144.3(2) . . . . ?
N1C Fe N1B C2B 20.5(2) . . . . ?
N2A Fe N1B C2B -167.9(2) . . . . ?
N1A Fe N1B C2B -86.2(2) . . . . ?
N2C Fe N1B C2B 97.0(2) . . . . ?
N2B Fe N1B C2B -174.7(2) . . . . ?
N Fe N1B C2B -32.53(18) . . . . ?
N1C Fe N2B C4B 76.8(3) . . . . ?
N1B Fe N2B C4B -2.67(16) . . . . ?
N2A Fe N2B C4B 179.59(17) . . . . ?
N1A Fe N2B C4B -104.37(17) . . . . ?
N2C Fe N2B C4B 91.15(17) . . . . ?
N Fe N2B C4B -45.17(19) . . . . ?
N1C Fe N2B C6B -98.2(4) . . . . ?
N1B Fe N2B C6B -177.7(3) . . . . ?
N2A Fe N2B C6B 4.6(3) . . . . ?
N1A Fe N2B C6B 80.6(3) . . . . ?
N2C Fe N2B C6B -83.9(3) . . . . ?
N Fe N2B C6B 139.8(3) . . . . ?
N1B Fe N1C C3C 91.91(19) . . . . ?
N2A Fe N1C C3C -85.31(19) . . . . ?
N1A Fe N1C C3C -162.93(18) . . . . ?
N2C Fe N1C C3C 1.07(18) . . . . ?
N2B Fe N1C C3C 15.8(4) . . . . ?
N Fe N1C C3C 145.3(2) . . . . ?
N1B Fe N1C C2C -85.5(2) . . . . ?
N2A Fe N1C C2C 97.3(2) . . . . ?
N1A Fe N1C C2C 19.7(2) . . . . ?
N2C Fe N1C C2C -176.3(2) . . . . ?
N2B Fe N1C C2C -161.6(2) . . . . ?
N Fe N1C C2C -32.15(18) . . . . ?
N1C Fe N2C C4C -2.26(15) . . . . ?
N1B Fe N2C C4C -103.05(16) . . . . ?
N2A Fe N2C C4C 96.11(16) . . . . ?
N1A Fe N2C C4C 88.7(3) . . . . ?
N2B Fe N2C C4C -178.43(16) . . . . ?
N Fe N2C C4C -43.15(18) . . . . ?
N1C Fe N2C C5C -176.7(3) . . . . ?
N1B Fe N2C C5C 82.5(3) . . . . ?
N2A Fe N2C C5C -78.3(3) . . . . ?
N1A Fe N2C C5C -85.7(4) . . . . ?
N2B Fe N2C C5C 7.1(3) . . . . ?
N Fe N2C C5C 142.4(3) . . . . ?
C1C N C1A C2A 141.9(2) . . . . ?
C1B N C1A C2A -81.4(3) . . . . ?
Fe N C1A C2A 29.5(2) . . . . ?
C3A N1A C2A C1A -121.5(2) . . . . ?
Fe N1A C2A C1A 60.3(3) . . . . ?
N C1A C2A N1A -55.0(3) . . . . ?
C2A N1A C3A C4A -178.5(2) . . . . ?
Fe N1A C3A C4A -0.1(2) . . . . ?
C6A N2A C4A N3A -0.2(3) . . . . ?
Fe N2A C4A N3A -162.60(15) . . . . ?
C6A N2A C4A C3A 176.1(2) . . . . ?
Fe N2A C4A C3A 13.7(3) . . . . ?
C5A N3A C4A N2A 1.2(3) . . . . ?
C5A N3A C4A C3A -174.8(2) . . . . ?
N1A C3A C4A N2A -9.7(3) . . . . ?
N1A C3A C4A N3A 165.9(2) . . . . ?
C4A N3A C5A C6A -1.6(3) . . . . ?
N3A C5A C6A N2A 1.6(3) . . . . ?
C4A N2A C6A C5A -0.8(3) . . . . ?
Fe N2A C6A C5A 153.4(2) . . . . ?
C1C N C1B C2B -81.3(3) . . . . ?
C1A N C1B C2B 141.8(2) . . . . ?
Fe N C1B C2B 30.7(2) . . . . ?
C3B N1B C2B C1B -112.1(3) . . . . ?
Fe N1B C2B C1B 64.6(3) . . . . ?
N C1B C2B N1B -58.1(3) . . . . ?
C2B N1B C3B C4B 175.8(2) . . . . ?
Fe N1B C3B C4B -1.1(3) . . . . ?
C6B N2B C4B N3B 0.0(3) . . . . ?
Fe N2B C4B N3B -176.96(16) . . . . ?
C6B N2B C4B C3B -179.9(2) . . . . ?
Fe N2B C4B C3B 3.2(3) . . . . ?
C5B N3B C4B N2B 0.1(3) . . . . ?
C5B N3B C4B C3B 179.9(3) . . . . ?
N1B C3B C4B N2B -1.5(4) . . . . ?
N1B C3B C4B N3B 178.7(3) . . . . ?
C4B N3B C5B C6B -0.1(3) . . . . ?
C4B N2B C6B C5B -0.1(3) . . . . ?
Fe N2B C6B C5B 175.1(2) . . . . ?
N3B C5B C6B N2B 0.1(3) . . . . ?
C1A N C1C C2C -83.8(3) . . . . ?
C1B N C1C C2C 139.6(3) . . . . ?
Fe N C1C C2C 28.1(3) . . . . ?
C3C N1C C2C C1C -115.4(3) . . . . ?
Fe N1C C2C C1C 61.9(3) . . . . ?
N C1C C2C N1C -53.8(3) . . . . ?
C2C N1C C3C C4C 177.9(2) . . . . ?
Fe N1C C3C C4C 0.3(3) . . . . ?
C5C N2C C4C N3C -1.0(3) . . . . ?
Fe N2C C4C N3C -177.52(16) . . . . ?
C5C N2C C4C C3C 179.9(2) . . . . ?
Fe N2C C4C C3C 3.4(3) . . . . ?
C6C N3C C4C N2C 1.1(3) . . . . ?
C6C N3C C4C C3C -179.9(3) . . . . ?
N1C C3C C4C N2C -2.6(4) . . . . ?
N1C C3C C4C N3C 178.4(3) . . . . ?
C4C N2C C5C C6C 0.5(3) . . . . ?
Fe N2C C5C C6C 175.1(2) . . . . ?
C4C N3C C6C C5C -0.8(3) . . . . ?
N2C C5C C6C N3C 0.2(3) . . . . ?
